data_7118568
loop_
_publ_author_name
'd'Agostino, Simone'
'Spinelli, Floriana'
'Boanini, Elisa'
'Braga, Dario'
'Grepioni, Fabrizia'

_publ_section_title
;
 Single crystal to single crystal [2+2] photoreactions in chloride and
 sulphate salts of 4-amino-cinnamic acid via solid-solution formation: a
 structural and kinetic study.
;
_journal_issue 9
_journal_name_full 'Chemical communications (Cambridge, England)'
_journal_page_first 1899
_journal_page_last 1902
_journal_paper_doi 10.1039/c5cc09412g
_journal_volume 52
_journal_year 2016
_chemical_formula_sum 'C9 H10 Cl N O2'
_chemical_formula_weight 199.63
_chemical_name_systematic
;
 ?
;
_space_group_IT_number 14
_symmetry_cell_setting monoclinic
_symmetry_space_group_name_Hall '-P 2ybc'
_symmetry_space_group_name_H-M 'P 1 21/c 1'
_atom_sites_solution_hydrogens geom
_atom_sites_solution_primary direct
_atom_sites_solution_secondary difmap
_audit_creation_method SHELXL-97
_audit_update_record
;
2015-11-12 deposited with the CCDC.
2015-12-08 downloaded from the CCDC.
;
_cell_angle_alpha 90.00
_cell_angle_beta 91.591(10)
_cell_angle_gamma 90.00
_cell_formula_units_Z 4
_cell_length_a 5.6822(5)
_cell_length_b 8.5112(12)
_cell_length_c 18.888(3)
_cell_measurement_reflns_used 1627
_cell_measurement_temperature 298
_cell_measurement_theta_max 22.8610
_cell_measurement_theta_min 3.2060
_cell_volume 913.1(2)
_computing_cell_refinement
;
CrysAlisPro, Agilent Technologies,
Version 1.171.37.33 (release 27-03-2014 CrysAlis171 .NET)
(compiled Mar 27 2014,17:12:48)
;
_computing_data_collection
;
CrysAlisPro, Agilent Technologies,
Version 1.171.37.33 (release 27-03-2014 CrysAlis171 .NET)
(compiled Mar 27 2014,17:12:48)
;
_computing_data_reduction
;
CrysAlisPro, Agilent Technologies,
Version 1.171.37.33 (release 27-03-2014 CrysAlis171 .NET)
(compiled Mar 27 2014,17:12:48)
;
_computing_structure_refinement 'SHELXL-97 (Sheldrick, 2008)'
_computing_structure_solution 'SHELXS-97 (Sheldrick, 2008)'
_diffrn_ambient_temperature 298
_diffrn_detector 'CCD plate'
_diffrn_detector_area_resol_mean 16.1340
_diffrn_detector_type Sapphire3
_diffrn_measured_fraction_theta_full 0.999
_diffrn_measured_fraction_theta_max 0.999
_diffrn_measurement_details
;
  1 omega  -25.00   24.00   1.0000   60.0000
omega____ theta____ kappa____ phi______ frames
    -      -16.3596  -99.0000 -120.0000 49

  2 omega   -1.00   86.00   1.0000   60.0000
omega____ theta____ kappa____ phi______ frames
    -       17.6096   57.0000 -120.0000 87

  3 omega  -52.00   46.00   1.0000   60.0000
omega____ theta____ kappa____ phi______ frames
    -       17.6096  -77.0000  120.0000 98

  4 omega   -1.00   86.00   1.0000   60.0000
omega____ theta____ kappa____ phi______ frames
    -       17.6096   57.0000   60.0000 87

  5 omega   -1.00   86.00   1.0000   60.0000
omega____ theta____ kappa____ phi______ frames
    -       17.6096   57.0000  150.0000 87

  6 omega   34.00   86.00   1.0000   60.0000
omega____ theta____ kappa____ phi______ frames
    -       17.6096  179.0000  120.0000 52

  7 omega  -25.00   49.00   1.0000   60.0000
omega____ theta____ kappa____ phi______ frames
    -       17.6096  -99.0000  -60.0000 74

;
_diffrn_measurement_device 'four-circle diffractometer'
_diffrn_measurement_device_type 'Xcalibur, Sapphire3'
_diffrn_radiation_monochromator graphite
_diffrn_radiation_probe x-ray
_diffrn_radiation_type 'Mo K\a'
_diffrn_radiation_wavelength 0.71073
_diffrn_reflns_av_R_equivalents 0.0644
_diffrn_reflns_av_sigmaI/netI 0.0533
_diffrn_reflns_limit_h_max 6
_diffrn_reflns_limit_h_min -6
_diffrn_reflns_limit_k_max 10
_diffrn_reflns_limit_k_min -9
_diffrn_reflns_limit_l_max 22
_diffrn_reflns_limit_l_min -22
_diffrn_reflns_number 8472
_diffrn_reflns_theta_full 24.74
_diffrn_reflns_theta_max 24.74
_diffrn_reflns_theta_min 3.22
_diffrn_source 'Enhance (Mo) X-ray Source'
_exptl_absorpt_coefficient_mu 0.382
_exptl_absorpt_correction_T_max 1.00000
_exptl_absorpt_correction_T_min 0.84543
_exptl_absorpt_correction_type multi-scan
_exptl_absorpt_process_details
;
CrysAlisPro, Agilent Technologies,
Version 1.171.37.33 (release 27-03-2014 CrysAlis171 .NET)
(compiled Mar 27 2014,17:12:48)
Empirical absorption correction using spherical harmonics,
 implemented in SCALE3 ABSPACK scaling algorithm.
;
_exptl_crystal_colour yellow
_exptl_crystal_density_diffrn 1.452
_exptl_crystal_density_method 'not measured'
_exptl_crystal_description prism
_exptl_crystal_F_000 416
_exptl_crystal_size_max 0.06
_exptl_crystal_size_mid 0.04
_exptl_crystal_size_min 0.02
_refine_diff_density_max 0.443
_refine_diff_density_min -0.469
_refine_diff_density_rms 0.061
_refine_ls_extinction_method none
_refine_ls_goodness_of_fit_ref 1.124
_refine_ls_hydrogen_treatment mixed
_refine_ls_matrix_type full
_refine_ls_number_parameters 119
_refine_ls_number_reflns 1561
_refine_ls_number_restraints 0
_refine_ls_restrained_S_all 1.124
_refine_ls_R_factor_all 0.1281
_refine_ls_R_factor_gt 0.0875
_refine_ls_shift/su_max 0.000
_refine_ls_shift/su_mean 0.000
_refine_ls_structure_factor_coef Fsqd
_refine_ls_weighting_details 'calc w=1/[\s^2^(Fo^2^)+(0.0515P)^2^+2.4123P] where P=(Fo^2^+2Fc^2^)/3'
_refine_ls_weighting_scheme calc
_refine_ls_wR_factor_gt 0.1971
_refine_ls_wR_factor_ref 0.2163
_reflns_number_gt 1030
_reflns_number_total 1561
_reflns_threshold_expression >2\s(I)
_cod_data_source_file c5cc09412g2.cif
_cod_data_source_block 1HCl_41
_cod_original_sg_symbol_H-M P21/c
_cod_database_code 7118568

loop_
_symmetry_equiv_pos_as_xyz
'x, y, z'
'-x, y+1/2, -z+1/2'
'-x, -y, -z'
'x, -y-1/2, z-1/2'

loop_
_atom_site_label
_atom_site_type_symbol
_atom_site_fract_x
_atom_site_fract_y
_atom_site_fract_z
_atom_site_U_iso_or_equiv
_atom_site_adp_type
_atom_site_occupancy
_atom_site_symmetry_multiplicity
_atom_site_calc_flag
_atom_site_refinement_flags
_atom_site_disorder_group
C7A C 0.5696(16) 1.1217(12) 0.0030(5) 0.057(3) Uiso 0.591(12) 1 d P 1
H7A H 0.6574 1.1486 0.0467 0.068 Uiso 0.591(12) 1 calc PR 1
C8A C 0.3399(18) 1.0423(14) 0.0233(6) 0.058(3) Uiso 0.591(12) 1 d P 1
H8A H 0.2057 1.0802 -0.0056 0.070 Uiso 0.591(12) 1 calc PR 1
C7B C 0.480(2) 1.2139(16) 0.0375(7) 0.052(4) Uiso 0.409(12) 1 d P 2
H7B H 0.5764 1.2473 0.0751 0.062 Uiso 0.409(12) 1 calc PR 2
C8B C 0.303(3) 1.124(2) 0.0510(9) 0.059(4) Uiso 0.409(12) 1 d P 2
H8B H 0.1840 1.1123 0.0168 0.071 Uiso 0.409(12) 1 calc PR 2
C1 C 0.7540(11) 1.4719(8) -0.1024(4) 0.073(2) Uani 1 1 d . .
H1 H 0.8842 1.5376 -0.1053 0.088 Uiso 1 1 calc R .
C2 C 0.7314(12) 1.3714(9) -0.0465(4) 0.090(3) Uani 1 1 d . .
H2 H 0.8469 1.3704 -0.0107 0.108 Uiso 1 1 calc R .
C3 C 0.5428(12) 1.2721(9) -0.0421(4) 0.093(3) Uani 1 1 d . .
C4 C 0.3704(11) 1.2779(8) -0.0948(4) 0.076(2) Uani 1 1 d . .
H4 H 0.2406 1.2118 -0.0924 0.092 Uiso 1 1 calc R .
C5 C 0.3865(10) 1.3784(7) -0.1503(3) 0.0631(17) Uani 1 1 d . .
H5 H 0.2682 1.3829 -0.1852 0.076 Uiso 1 1 calc R .
C6 C 0.5815(9) 1.4735(7) -0.1537(3) 0.0554(15) Uani 1 1 d . .
C9 C 0.2865(12) 1.0501(8) 0.1094(5) 0.079(2) Uani 1 1 d . .
Cl1 Cl 0.0986(3) 0.7706(2) 0.26735(10) 0.0761(7) Uani 1 1 d . .
N1 N 0.6031(8) 1.5747(6) -0.2158(3) 0.0682(15) Uani 1 1 d . .
H1A H 0.5958 1.5163 -0.2549 0.102 Uiso 1 1 calc R .
H1B H 0.7404 1.6250 -0.2133 0.102 Uiso 1 1 calc R .
H1C H 0.4863 1.6444 -0.2170 0.102 Uiso 1 1 calc R .
O1 O 0.4240(8) 1.0811(6) 0.1571(3) 0.0901(16) Uani 1 1 d . .
O2 O 0.0924(11) 0.9773(12) 0.1205(3) 0.162(4) Uani 1 1 d . .
H2A H 0.0585 0.9811 0.1718 0.243 Uiso 1 1 calc R .

loop_
_atom_site_aniso_label
_atom_site_aniso_U_11
_atom_site_aniso_U_22
_atom_site_aniso_U_33
_atom_site_aniso_U_23
_atom_site_aniso_U_13
_atom_site_aniso_U_12
C1 0.051(4) 0.080(5) 0.088(5) 0.013(4) -0.014(3) -0.020(3)
C2 0.070(4) 0.105(6) 0.093(6) 0.035(5) -0.037(4) -0.033(4)
C3 0.070(4) 0.104(6) 0.103(6) 0.046(5) -0.034(4) -0.038(4)
C4 0.054(4) 0.077(5) 0.097(5) 0.026(4) -0.020(3) -0.022(3)
C5 0.047(3) 0.072(4) 0.069(4) 0.000(4) -0.007(3) -0.002(3)
C6 0.043(3) 0.061(4) 0.063(4) 0.005(3) 0.001(3) 0.002(3)
C9 0.049(4) 0.075(5) 0.113(7) -0.025(5) 0.012(4) -0.013(3)
Cl1 0.0472(9) 0.0947(14) 0.0865(13) -0.0123(10) 0.0035(7) 0.0000(8)
N1 0.049(3) 0.085(4) 0.070(4) 0.003(3) 0.000(2) -0.006(3)
O1 0.069(3) 0.096(4) 0.105(4) -0.012(3) -0.007(3) -0.019(3)
O2 0.093(4) 0.300(10) 0.096(5) -0.082(5) 0.035(3) -0.100(5)

loop_
_atom_type_symbol
_atom_type_description
_atom_type_scat_dispersion_real
_atom_type_scat_dispersion_imag
_atom_type_scat_source
C C 0.0033 0.0016 'International Tables Vol C Tables 4.2.6.8 and 6.1.1.4'
H H 0.0000 0.0000 'International Tables Vol C Tables 4.2.6.8 and 6.1.1.4'
Cl Cl 0.1484 0.1585 'International Tables Vol C Tables 4.2.6.8 and 6.1.1.4'
N N 0.0061 0.0033 'International Tables Vol C Tables 4.2.6.8 and 6.1.1.4'
O O 0.0106 0.0060 'International Tables Vol C Tables 4.2.6.8 and 6.1.1.4'

loop_
_geom_angle_atom_site_label_1
_geom_angle_atom_site_label_2
_geom_angle_atom_site_label_3
_geom_angle
_geom_angle_site_symmetry_1
_geom_angle_site_symmetry_3
C8A C7A C3 115.7(8) . .
C8A C7A C8A 88.6(8) . 3_675
C3 C7A C8A 126.2(9) . 3_675
C7A C8A C7A 91.4(8) . 3_675
C7A C8A C9 114.1(8) . .
C7A C8A C9 114.5(8) 3_675 .
C8B C7B C3 123.5(13) . .
C9 C8B C7B 122.7(14) . .
C6 C1 C2 118.3(6) . .
C1 C2 C3 121.6(6) . .
C2 C3 C4 118.3(6) . .
C2 C3 C7A 118.7(6) . .
C4 C3 C7A 119.1(7) . .
C2 C3 C7B 115.8(7) . .
C4 C3 C7B 120.5(7) . .
C7A C3 C7B 42.3(6) . .
C5 C4 C3 121.3(6) . .
C4 C5 C6 118.6(6) . .
C1 C6 C5 121.9(6) . .
C1 C6 N1 120.1(5) . .
C5 C6 N1 118.0(5) . .
O1 C9 C8B 118.4(10) . .
O1 C9 O2 121.7(8) . .
C8B C9 O2 117.6(10) . .
O1 C9 C8A 127.4(6) . .
C8B C9 C8A 32.2(8) . .
O2 C9 C8A 108.7(7) . .

loop_
_geom_bond_atom_site_label_1
_geom_bond_atom_site_label_2
_geom_bond_distance
_geom_bond_site_symmetry_2
C7A C8A 1.528(13) .
C7A C3 1.543(12) .
C7A C8A 1.573(16) 3_675
C8A C7A 1.573(16) 3_675
C8A C9 1.665(14) .
C7B C8B 1.294(19) .
C7B C3 1.631(15) .
C8B C9 1.275(16) .
C1 C6 1.358(8) .
C1 C2 1.368(9) .
C2 C3 1.369(9) .
C3 C4 1.379(9) .
C4 C5 1.357(8) .
C5 C6 1.375(8) .
C6 N1 1.464(7) .
C9 O1 1.204(8) .
C9 O2 1.287(8) .
